data_4300370
loop_
_publ_author_name
'Wang, Guangbin'
'Zhu, Huifang'
'Fan, Jian'
'Slebodnick, Carla'
'Yee, Gordon T.'

_publ_section_title
;
 Coordination complexes with cis-TCNE Radical Anion ligands.
 Models of M[TCNE]~2~ Magnets.
;
_journal_name_full 'Inorganic Chemistry'
_journal_paper_doi 10.1021/ic050854q
_journal_year 2006
_chemical_formula_moiety '2(C26 H18 Mn N16), C4 H10 O, C2 H3 N'
_chemical_formula_sum 'C58 H49 Mn2 N33 O'
_chemical_formula_weight 1334.18
_space_group_IT_number 2
_space_group_name_Hall '-P 1'
_space_group_name_H-M_alt 'P -1'
_symmetry_cell_setting triclinic
_symmetry_space_group_name_Hall '-P 1'
_symmetry_space_group_name_H-M 'P -1'
_cell_angle_alpha 89.524(6)
_cell_angle_beta 80.612(7)
_cell_angle_gamma 64.543(8)
_cell_formula_units_Z 2
_cell_length_a 11.4726(10)
_cell_length_b 12.1751(9)
_cell_length_c 25.367(2)
_cell_measurement_temperature 100(2)
_cell_volume 3148.8(4)
_diffrn_ambient_temperature 100(2)
_exptl_crystal_density_diffrn 1.407
_cod_depositor_comments
;
The following automatic conversions were performed:
'_symmetry_cell_setting' value 'Triclinic' changed to 'triclinic'
according to '/home/saulius/struct/CIF-dictionaries/cif_core.dic'
dictionary named 'cif_core.dic' version 2.4.1 from 2010-06-29.

Automatic conversion script
Id: cif_fix_enum 1527 2010-12-29 10:47:43Z saulius 
;
_cod_database_code 4300370

loop_
_symmetry_equiv_pos_as_xyz
'x, y, z'
'-x, -y, -z'

loop_
_atom_site_label
_atom_site_type_symbol
_atom_site_fract_x
_atom_site_fract_y
_atom_site_fract_z
_atom_site_U_iso_or_equiv
_atom_site_adp_type
_atom_site_occupancy
_atom_site_symmetry_multiplicity
_atom_site_calc_flag
_atom_site_refinement_flags
_atom_site_disorder_assembly
_atom_site_disorder_group
Mn1 Mn 0.63846(5) 0.01521(5) 0.85811(2) 0.01498(14) Uani 1 1 d . . .
Mn2 Mn 0.32911(5) 0.15087(5) 0.63790(2) 0.01432(14) Uani 1 1 d . . .
O1 O 0.0241(2) 0.7005(2) 0.68507(10) 0.0266(6) Uani 1 1 d . . .
N1 N 0.6514(3) -0.2061(2) 0.88537(11) 0.0140(7) Uani 1 1 d . . .
N2 N 0.8515(3) -0.2163(2) 0.90384(11) 0.0155(7) Uani 1 1 d . . .
N3 N 0.8149(3) -0.0984(2) 0.89195(11) 0.0150(7) Uani 1 1 d . . .
N4 N 0.4524(3) -0.0684(2) 0.93794(11) 0.0170(7) Uani 1 1 d . . .
N5 N 0.4585(3) 0.0264(2) 0.91102(11) 0.0169(7) Uani 1 1 d . . .
N6 N 0.6367(3) -0.2045(2) 0.79302(11) 0.0164(7) Uani 1 1 d . . .
N7 N 0.6410(3) -0.0952(2) 0.78901(11) 0.0169(7) Uani 1 1 d . . .
N8 N 0.6120(3) 0.1726(3) 0.91695(11) 0.0175(7) Uani 1 1 d . . .
N9 N 0.6647(3) 0.5153(3) 0.91269(12) 0.0214(8) Uani 1 1 d . . .
N10 N 0.2935(3) 0.7037(3) 0.97755(12) 0.0210(7) Uani 1 1 d . . .
N11 N 0.2206(3) 0.3827(3) 0.97721(12) 0.0253(8) Uani 1 1 d . . .
N12 N 0.4984(3) 0.1909(3) 0.81892(11) 0.0190(7) Uani 1 1 d . . .
N13 N 0.6656(3) 0.4528(3) 0.78666(12) 0.0224(7) Uani 1 1 d . . .
N14 N 0.3163(3) 0.7285(3) 0.85056(11) 0.0218(7) Uani 1 1 d . . .
N15 N 0.1339(3) 0.4710(3) 0.85194(12) 0.0281(8) Uani 1 1 d . . .
N16 N 0.7829(3) 0.0730(3) 0.80358(12) 0.0219(7) Uani 1 1 d . . .
N17 N 0.3230(3) -0.0634(2) 0.61137(11) 0.0130(7) Uani 1 1 d . . .
N18 N 0.3213(3) -0.0672(2) 0.70500(11) 0.0136(7) Uani 1 1 d . . .
N19 N 0.3212(3) 0.0443(2) 0.70797(11) 0.0159(7) Uani 1 1 d . . .
N20 N 0.1336(3) 0.0840(2) 0.58250(11) 0.0137(7) Uani 1 1 d . . .
N21 N 0.1683(3) 0.1728(2) 0.59543(11) 0.0176(7) Uani 1 1 d . . .
N22 N 0.5293(3) -0.0889(2) 0.56526(11) 0.0146(7) Uani 1 1 d . . .
N23 N 0.5163(3) 0.0141(2) 0.59054(11) 0.0150(7) Uani 1 1 d . . .
N24 N 0.3703(3) 0.2828(3) 0.57982(11) 0.0176(7) Uani 1 1 d . . .
N25 N 0.3371(3) 0.6579(3) 0.58679(12) 0.0221(7) Uani 1 1 d . . .
N26 N 0.7135(3) 0.5401(3) 0.53027(12) 0.0252(8) Uani 1 1 d . . .
N27 N 0.7656(3) 0.1612(3) 0.51808(12) 0.0199(7) Uani 1 1 d . . .
N28 N 0.4490(3) 0.2196(3) 0.68351(11) 0.0180(7) Uani 1 1 d . . .
N29 N 0.3804(3) 0.6046(3) 0.71252(12) 0.0254(8) Uani 1 1 d . . .
N30 N 0.7652(3) 0.5037(3) 0.65498(12) 0.0312(8) Uani 1 1 d . . .
N31 N 0.8252(3) 0.1179(3) 0.64620(12) 0.0252(8) Uani 1 1 d . . .
N32 N 0.1634(3) 0.3169(3) 0.68876(12) 0.0218(7) Uani 1 1 d . . .
N33 N 0.9548(4) 0.1859(4) 0.87814(16) 0.0580(12) Uani 1 1 d . . .
C1 C 0.7887(3) -0.2859(3) 0.88482(14) 0.0169(8) Uani 1 1 d . . .
H1A H 0.8324 -0.3215 0.8480 0.020 Uiso 1 1 calc R . .
H1B H 0.7967 -0.3534 0.9082 0.020 Uiso 1 1 calc R . .
C2 C 0.9038(3) -0.0691(3) 0.90784(14) 0.0195(9) Uani 1 1 d . . .
H2A H 0.9031 0.0091 0.9052 0.023 Uiso 1 1 calc R . .
C3 C 0.9611(3) -0.2599(3) 0.92528(14) 0.0206(9) Uani 1 1 d . . .
H3A H 1.0052 -0.3403 0.9360 0.025 Uiso 1 1 calc R . .
C4 C 0.9977(3) -0.1674(3) 0.92881(15) 0.0240(9) Uani 1 1 d . . .
H4A H 1.0709 -0.1696 0.9425 0.029 Uiso 1 1 calc R . .
C5 C 0.3356(3) 0.1123(3) 0.91945(14) 0.0195(9) Uani 1 1 d . . .
H5A H 0.3082 0.1899 0.9050 0.023 Uiso 1 1 calc R . .
C6 C 0.5721(3) -0.1801(3) 0.93850(14) 0.0186(9) Uani 1 1 d . . .
H6A H 0.6211 -0.1694 0.9652 0.022 Uiso 1 1 calc R . .
H6B H 0.5499 -0.2486 0.9483 0.022 Uiso 1 1 calc R . .
C7 C 0.3309(3) -0.0423(3) 0.96305(14) 0.0207(9) Uani 1 1 d . . .
H7A H 0.3041 -0.0946 0.9844 0.025 Uiso 1 1 calc R . .
C8 C 0.2522(3) 0.0742(3) 0.95217(14) 0.0234(9) Uani 1 1 d . . .
H8A H 0.1606 0.1191 0.9643 0.028 Uiso 1 1 calc R . .
C9 C 0.5959(3) -0.2419(3) 0.84472(13) 0.0168(8) Uani 1 1 d . . .
H9A H 0.4990 -0.2029 0.8542 0.020 Uiso 1 1 calc R . .
H9B H 0.6264 -0.3315 0.8429 0.020 Uiso 1 1 calc R . .
C10 C 0.6538(3) -0.2584(3) 0.74459(14) 0.0187(9) Uani 1 1 d . . .
H10A H 0.6532 -0.3347 0.7377 0.022 Uiso 1 1 calc R . .
C11 C 0.6724(3) -0.1833(3) 0.70694(15) 0.0211(9) Uani 1 1 d . . .
H11A H 0.6883 -0.1969 0.6691 0.025 Uiso 1 1 calc R . .
C12 C 0.6627(3) -0.0825(3) 0.73646(14) 0.0209(9) Uani 1 1 d . . .
H12A H 0.6705 -0.0139 0.7212 0.025 Uiso 1 1 calc R . .
C13 C 0.5713(3) 0.2769(3) 0.92287(13) 0.0127(8) Uani 1 1 d . . .
C14 C 0.5173(3) 0.4046(3) 0.92903(13) 0.0131(8) Uani 1 1 d . . .
C15 C 0.6020(3) 0.4629(3) 0.91979(13) 0.0146(8) Uani 1 1 d . . .
C16 C 0.3810(3) 0.4768(3) 0.94822(13) 0.0148(8) Uani 1 1 d . . .
C17 C 0.2932(3) 0.4237(3) 0.96379(14) 0.0159(8) Uani 1 1 d . . .
C18 C 0.3332(3) 0.6020(3) 0.96395(13) 0.0133(8) Uani 1 1 d . . .
C19 C 0.4818(3) 0.2913(3) 0.81920(13) 0.0162(8) Uani 1 1 d . . .
C20 C 0.4649(3) 0.4126(3) 0.82211(13) 0.0129(8) Uani 1 1 d . . .
C21 C 0.5761(3) 0.4345(3) 0.80233(13) 0.0142(8) Uani 1 1 d . . .
C22 C 0.3398(3) 0.5102(3) 0.84082(13) 0.0149(8) Uani 1 1 d . . .
C23 C 0.2249(4) 0.4896(3) 0.84745(14) 0.0187(9) Uani 1 1 d . . .
C24 C 0.3244(3) 0.6311(3) 0.84584(13) 0.0143(8) Uani 1 1 d . . .
C25 C 0.8536(4) 0.1086(3) 0.78294(15) 0.0195(9) Uani 1 1 d . . .
C26 C 0.9448(3) 0.1546(4) 0.75600(16) 0.0319(10) Uani 1 1 d . . .
H26A H 0.9635 0.1323 0.7175 0.048 Uiso 1 1 calc R . .
H26B H 1.0265 0.1187 0.7704 0.048 Uiso 1 1 calc R . .
H26C H 0.9053 0.2435 0.7621 0.048 Uiso 1 1 calc R . .
C27 C 0.3686(3) -0.1416(3) 0.65481(13) 0.0181(9) Uani 1 1 d . . .
H27A H 0.3352 -0.2045 0.6567 0.022 Uiso 1 1 calc R . .
H27B H 0.4656 -0.1834 0.6481 0.022 Uiso 1 1 calc R . .
C28 C 0.3029(3) -0.1060(3) 0.75418(14) 0.0180(8) Uani 1 1 d . . .
H28A H 0.3016 -0.1819 0.7620 0.022 Uiso 1 1 calc R . .
C29 C 0.2861(3) -0.0156(3) 0.79126(14) 0.0195(9) Uani 1 1 d . . .
H29A H 0.2698 -0.0151 0.8292 0.023 Uiso 1 1 calc R . .
C30 C 0.2985(3) 0.0747(3) 0.76016(14) 0.0189(9) Uani 1 1 d . . .
H30A H 0.2915 0.1495 0.7745 0.023 Uiso 1 1 calc R . .
C31 C 0.1881(3) -0.0329(3) 0.60671(14) 0.0172(8) Uani 1 1 d . . .
H31A H 0.1358 -0.0273 0.6426 0.021 Uiso 1 1 calc R . .
H31B H 0.1851 -0.0973 0.5841 0.021 Uiso 1 1 calc R . .
C32 C 0.0371(3) 0.1245(3) 0.55408(13) 0.0165(8) Uani 1 1 d . . .
H32A H -0.0019 0.0779 0.5410 0.020 Uiso 1 1 calc R . .
C33 C 0.0042(3) 0.2443(3) 0.54709(14) 0.0191(9) Uani 1 1 d . . .
H33A H -0.0616 0.2984 0.5288 0.023 Uiso 1 1 calc R . .
C34 C 0.0888(3) 0.2699(3) 0.57288(14) 0.0197(9) Uani 1 1 d . . .
H34A H 0.0899 0.3474 0.5743 0.024 Uiso 1 1 calc R . .
C35 C 0.4128(3) -0.1057(3) 0.56048(14) 0.0171(8) Uani 1 1 d . . .
H35A H 0.3708 -0.0583 0.5314 0.021 Uiso 1 1 calc R . .
H35B H 0.4371 -0.1928 0.5520 0.021 Uiso 1 1 calc R . .
C36 C 0.6556(3) -0.1625(3) 0.54527(14) 0.0194(9) Uani 1 1 d . . .
H36A H 0.6881 -0.2395 0.5261 0.023 Uiso 1 1 calc R . .
C37 C 0.7279(3) -0.1053(3) 0.55789(14) 0.0186(9) Uani 1 1 d . . .
H37A H 0.8203 -0.1337 0.5490 0.022 Uiso 1 1 calc R . .
C38 C 0.6387(3) 0.0025(3) 0.58618(14) 0.0179(9) Uani 1 1 d . . .
H38A H 0.6615 0.0608 0.6007 0.021 Uiso 1 1 calc R . .
C39 C 0.4202(3) 0.3483(3) 0.57445(13) 0.0133(8) Uani 1 1 d . . .
C40 C 0.4817(3) 0.4272(3) 0.56986(13) 0.0138(8) Uani 1 1 d . . .
C41 C 0.4001(3) 0.5541(3) 0.57952(13) 0.0144(8) Uani 1 1 d . . .
C42 C 0.6992(3) 0.2611(3) 0.53314(13) 0.0143(8) Uani 1 1 d . . .
C43 C 0.6184(3) 0.3846(3) 0.55136(13) 0.0130(8) Uani 1 1 d . . .
C44 C 0.6723(3) 0.4691(3) 0.53968(14) 0.0162(8) Uani 1 1 d . . .
C45 C 0.4861(3) 0.2943(3) 0.68200(13) 0.0141(8) Uani 1 1 d . . .
C46 C 0.5350(3) 0.3831(3) 0.67785(13) 0.0139(8) Uani 1 1 d . . .
C47 C 0.4486(4) 0.5052(3) 0.69675(13) 0.0169(8) Uani 1 1 d . . .
C48 C 0.7576(3) 0.2213(3) 0.65066(14) 0.0180(8) Uani 1 1 d . . .
C49 C 0.6707(3) 0.3474(3) 0.65762(13) 0.0149(8) Uani 1 1 d . . .
C50 C 0.7242(3) 0.4326(3) 0.65642(14) 0.0197(9) Uani 1 1 d . . .
C51 C 0.0752(4) 0.3925(3) 0.71459(15) 0.0189(9) Uani 1 1 d . . .
C52 C -0.0357(3) 0.4893(3) 0.74799(15) 0.0238(9) Uani 1 1 d . . .
H52A H -0.0161 0.4921 0.7840 0.036 Uiso 1 1 calc R . .
H52B H -0.1134 0.4739 0.7501 0.036 Uiso 1 1 calc R . .
H52C H -0.0526 0.5675 0.7324 0.036 Uiso 1 1 calc R . .
C53 C 0.9637(4) 0.3552(3) 0.93564(15) 0.0284(10) Uani 1 1 d . . .
H53A H 0.9047 0.4353 0.9255 0.043 Uiso 1 1 calc R . .
H53B H 1.0536 0.3474 0.9296 0.043 Uiso 1 1 calc R . .
H53C H 0.9367 0.3470 0.9736 0.043 Uiso 1 1 calc R . .
C54 C 0.9582(4) 0.2608(4) 0.90348(16) 0.0279(10) Uani 1 1 d . . .
C55 C 0.0389(4) 0.7931(3) 0.71239(15) 0.0282(10) Uani 1 1 d . . .
H55A H -0.0338 0.8735 0.7090 0.034 Uiso 1 1 calc R . .
H55B H 0.1227 0.7952 0.6967 0.034 Uiso 1 1 calc R . .
C56 C 0.0376(4) 0.7664(4) 0.77033(15) 0.0326(10) Uani 1 1 d . . .
H56A H 0.0470 0.8303 0.7900 0.049 Uiso 1 1 calc R . .
H56B H 0.1106 0.6873 0.7733 0.049 Uiso 1 1 calc R . .
H56C H -0.0455 0.7641 0.7855 0.049 Uiso 1 1 calc R . .
C57 C 0.0096(4) 0.7247(4) 0.63052(15) 0.0299(10) Uani 1 1 d . . .
H57A H 0.0818 0.7426 0.6121 0.036 Uiso 1 1 calc R . .
H57B H -0.0746 0.7964 0.6292 0.036 Uiso 1 1 calc R . .
C58 C 0.0126(4) 0.6143(4) 0.60333(16) 0.0382(11) Uani 1 1 d . . .
H58A H 0.0029 0.6291 0.5659 0.057 Uiso 1 1 calc R . .
H58B H -0.0595 0.5976 0.6217 0.057 Uiso 1 1 calc R . .
H58C H 0.0964 0.5439 0.6046 0.057 Uiso 1 1 calc R . .

loop_
_atom_site_aniso_label
_atom_site_aniso_U_11
_atom_site_aniso_U_22
_atom_site_aniso_U_33
_atom_site_aniso_U_23
_atom_site_aniso_U_13
_atom_site_aniso_U_12
Mn1 0.0162(3) 0.0123(3) 0.0166(3) 0.0018(2) -0.0034(2) -0.0063(3)
Mn2 0.0159(3) 0.0129(3) 0.0149(3) 0.0004(2) -0.0019(2) -0.0072(3)
O1 0.0322(16) 0.0258(16) 0.0244(16) 0.0048(13) -0.0056(13) -0.0148(13)
N1 0.0112(16) 0.0125(16) 0.0157(17) -0.0029(13) -0.0046(13) -0.0019(14)
N2 0.0150(17) 0.0130(17) 0.0185(18) 0.0008(13) -0.0055(14) -0.0052(14)
N3 0.0168(17) 0.0105(17) 0.0185(18) 0.0012(13) -0.0024(14) -0.0068(14)
N4 0.0175(17) 0.0114(17) 0.0198(18) 0.0019(14) -0.0010(14) -0.0049(14)
N5 0.0212(18) 0.0106(17) 0.0201(18) 0.0027(13) -0.0018(14) -0.0086(15)
N6 0.0179(17) 0.0136(17) 0.0193(18) 0.0024(14) -0.0048(14) -0.0079(14)
N7 0.0186(17) 0.0137(17) 0.0188(18) 0.0023(13) -0.0048(14) -0.0069(14)
N8 0.0177(17) 0.0188(19) 0.0160(18) 0.0006(14) -0.0041(14) -0.0076(15)
N9 0.0236(19) 0.0206(19) 0.023(2) 0.0051(15) -0.0048(15) -0.0121(16)
N10 0.0232(18) 0.0189(19) 0.0209(19) 0.0042(15) -0.0086(15) -0.0076(16)
N11 0.0253(19) 0.025(2) 0.026(2) -0.0054(15) -0.0010(15) -0.0119(17)
N12 0.0188(17) 0.0196(19) 0.0171(18) -0.0010(14) -0.0039(14) -0.0065(15)
N13 0.0222(19) 0.026(2) 0.0210(19) 0.0015(15) -0.0033(15) -0.0126(17)
N14 0.0238(18) 0.0211(19) 0.0175(18) 0.0053(15) -0.0011(14) -0.0079(16)
N15 0.026(2) 0.030(2) 0.031(2) 0.0017(16) -0.0055(16) -0.0148(17)
N16 0.0244(19) 0.0243(19) 0.0188(19) 0.0036(15) -0.0060(15) -0.0115(16)
N17 0.0129(16) 0.0165(17) 0.0092(16) 0.0036(13) -0.0009(13) -0.0066(14)
N18 0.0186(17) 0.0098(16) 0.0148(17) 0.0020(13) -0.0013(13) -0.0090(14)
N19 0.0192(17) 0.0149(17) 0.0170(18) -0.0002(13) -0.0029(14) -0.0107(14)
N20 0.0150(16) 0.0111(16) 0.0181(17) 0.0037(13) -0.0049(14) -0.0080(14)
N21 0.0190(17) 0.0118(17) 0.0228(18) -0.0001(14) -0.0037(14) -0.0074(15)
N22 0.0145(17) 0.0112(16) 0.0174(18) -0.0026(13) -0.0023(14) -0.0052(14)
N23 0.0188(17) 0.0132(16) 0.0156(17) -0.0014(13) -0.0023(13) -0.0097(14)
N24 0.0175(17) 0.0174(18) 0.0179(18) 0.0033(14) -0.0047(14) -0.0070(15)
N25 0.0266(19) 0.020(2) 0.0219(19) 0.0045(15) -0.0056(15) -0.0123(17)
N26 0.033(2) 0.0232(19) 0.025(2) 0.0059(15) -0.0080(16) -0.0161(17)
N27 0.0211(18) 0.0225(19) 0.0198(19) 0.0013(15) -0.0042(14) -0.0127(16)
N28 0.0188(17) 0.0207(18) 0.0150(18) 0.0008(14) -0.0020(14) -0.0094(15)
N29 0.037(2) 0.020(2) 0.0183(19) 0.0016(15) -0.0057(16) -0.0102(17)
N30 0.041(2) 0.038(2) 0.023(2) -0.0066(16) 0.0018(16) -0.0279(19)
N31 0.0241(19) 0.026(2) 0.024(2) 0.0034(16) -0.0042(15) -0.0102(17)
N32 0.0210(18) 0.0203(19) 0.0223(19) 0.0001(15) -0.0062(15) -0.0066(16)
N33 0.074(3) 0.049(3) 0.059(3) -0.007(2) -0.021(2) -0.031(2)
C1 0.015(2) 0.012(2) 0.020(2) -0.0010(16) -0.0012(16) -0.0029(17)
C2 0.023(2) 0.018(2) 0.020(2) -0.0009(17) -0.0041(17) -0.0114(19)
C3 0.016(2) 0.016(2) 0.018(2) 0.0006(17) -0.0002(17) 0.0029(18)
C4 0.016(2) 0.025(2) 0.028(2) 0.0001(18) -0.0063(18) -0.0060(19)
C5 0.020(2) 0.013(2) 0.021(2) 0.0017(16) -0.0014(17) -0.0037(18)
C6 0.023(2) 0.013(2) 0.016(2) 0.0026(16) -0.0006(17) -0.0048(18)
C7 0.017(2) 0.022(2) 0.018(2) 0.0029(17) 0.0059(17) -0.0073(19)
C8 0.013(2) 0.023(2) 0.025(2) 0.0010(18) 0.0040(17) -0.0027(18)
C9 0.022(2) 0.018(2) 0.015(2) 0.0055(16) -0.0076(17) -0.0107(18)
C10 0.018(2) 0.016(2) 0.022(2) -0.0061(17) -0.0072(17) -0.0066(18)
C11 0.022(2) 0.025(2) 0.019(2) 0.0015(18) -0.0050(17) -0.0122(19)
C12 0.023(2) 0.025(2) 0.016(2) 0.0038(18) -0.0069(17) -0.0103(19)
C13 0.0123(19) 0.019(2) 0.010(2) 0.0009(16) -0.0028(15) -0.0086(18)
C14 0.015(2) 0.013(2) 0.014(2) 0.0028(15) -0.0070(16) -0.0075(17)
C15 0.017(2) 0.013(2) 0.010(2) 0.0008(15) -0.0058(16) -0.0019(17)
C16 0.020(2) 0.014(2) 0.011(2) 0.0039(16) -0.0055(16) -0.0072(18)
C17 0.017(2) 0.011(2) 0.016(2) -0.0030(16) -0.0028(17) -0.0025(17)
C18 0.012(2) 0.019(2) 0.010(2) 0.0059(17) -0.0053(16) -0.0075(18)
C19 0.015(2) 0.022(2) 0.011(2) 0.0034(17) -0.0063(16) -0.0053(18)
C20 0.015(2) 0.014(2) 0.010(2) 0.0043(15) -0.0042(15) -0.0055(17)
C21 0.017(2) 0.012(2) 0.009(2) -0.0015(15) -0.0028(16) -0.0015(17)
C22 0.016(2) 0.016(2) 0.015(2) 0.0061(16) -0.0064(16) -0.0085(17)
C23 0.023(2) 0.016(2) 0.015(2) 0.0019(16) -0.0045(17) -0.0064(19)
C24 0.013(2) 0.019(2) 0.011(2) 0.0065(16) -0.0046(15) -0.0056(18)
C25 0.021(2) 0.016(2) 0.020(2) 0.0026(17) -0.0084(18) -0.0049(19)
C26 0.023(2) 0.040(3) 0.035(3) 0.007(2) -0.003(2) -0.017(2)
C27 0.019(2) 0.013(2) 0.021(2) -0.0019(17) -0.0036(17) -0.0052(17)
C28 0.020(2) 0.018(2) 0.018(2) 0.0101(17) -0.0048(17) -0.0101(18)
C29 0.023(2) 0.022(2) 0.012(2) -0.0003(17) -0.0039(17) -0.0079(18)
C30 0.020(2) 0.020(2) 0.017(2) -0.0005(17) -0.0081(17) -0.0076(18)
C31 0.020(2) 0.015(2) 0.020(2) 0.0034(16) -0.0057(17) -0.0099(18)
C32 0.0114(19) 0.024(2) 0.016(2) -0.0025(17) -0.0018(16) -0.0091(18)
C33 0.013(2) 0.021(2) 0.018(2) 0.0024(17) -0.0042(17) -0.0023(18)
C34 0.019(2) 0.013(2) 0.027(2) 0.0032(17) -0.0028(18) -0.0077(18)
C35 0.023(2) 0.018(2) 0.014(2) 0.0016(16) -0.0032(17) -0.0132(18)
C36 0.022(2) 0.012(2) 0.019(2) 0.0017(16) -0.0004(17) -0.0036(18)
C37 0.015(2) 0.020(2) 0.020(2) 0.0012(17) -0.0008(17) -0.0074(18)
C38 0.019(2) 0.018(2) 0.020(2) 0.0014(17) -0.0047(17) -0.0117(18)
C39 0.015(2) 0.012(2) 0.009(2) 0.0010(15) -0.0029(16) -0.0016(17)
C40 0.018(2) 0.012(2) 0.014(2) 0.0010(15) -0.0019(16) -0.0091(17)
C41 0.019(2) 0.021(2) 0.010(2) 0.0039(17) -0.0037(16) -0.0152(19)
C42 0.017(2) 0.019(2) 0.010(2) 0.0011(17) -0.0010(16) -0.0121(19)
C43 0.018(2) 0.013(2) 0.0090(19) 0.0032(15) -0.0045(16) -0.0075(17)
C44 0.014(2) 0.015(2) 0.015(2) -0.0016(16) -0.0045(16) -0.0015(17)
C45 0.014(2) 0.016(2) 0.010(2) 0.0003(16) -0.0036(16) -0.0047(17)
C46 0.022(2) 0.012(2) 0.011(2) 0.0031(15) -0.0045(16) -0.0101(17)
C47 0.028(2) 0.022(2) 0.009(2) 0.0059(17) -0.0077(17) -0.017(2)
C48 0.019(2) 0.022(2) 0.017(2) 0.0037(18) -0.0038(17) -0.012(2)
C49 0.022(2) 0.020(2) 0.0072(19) 0.0010(16) -0.0032(16) -0.0127(18)
C50 0.020(2) 0.024(2) 0.014(2) -0.0027(17) -0.0023(17) -0.0092(19)
C51 0.020(2) 0.024(2) 0.019(2) 0.0044(18) -0.0074(18) -0.014(2)
C52 0.020(2) 0.020(2) 0.028(2) -0.0060(18) -0.0040(18) -0.0048(19)
C53 0.025(2) 0.027(2) 0.034(3) -0.001(2) -0.007(2) -0.012(2)
C54 0.029(2) 0.027(3) 0.028(3) 0.002(2) -0.008(2) -0.012(2)
C55 0.028(2) 0.025(2) 0.034(3) -0.0003(19) -0.007(2) -0.013(2)
C56 0.036(3) 0.036(3) 0.025(3) 0.005(2) -0.004(2) -0.015(2)
C57 0.026(2) 0.036(3) 0.028(3) 0.005(2) -0.0035(19) -0.014(2)
C58 0.047(3) 0.041(3) 0.030(3) 0.003(2) -0.006(2) -0.023(2)

loop_
_geom_bond_atom_site_label_1
_geom_bond_atom_site_label_2
_geom_bond_distance
_geom_bond_site_symmetry_2
_geom_bond_publ_flag
Mn1 N7 2.207(3) . ?
Mn1 N3 2.211(3) . ?
Mn1 N5 2.223(3) . ?
Mn1 N8 2.322(3) . ?
Mn1 N16 2.322(3) . ?
Mn1 N12 2.382(3) . ?
Mn2 N21 2.204(3) . ?
Mn2 N19 2.205(3) . ?
Mn2 N23 2.223(3) . ?
Mn2 N32 2.303(3) . ?
Mn2 N24 2.315(3) . ?
Mn2 N28 2.336(3) . ?
O1 C55 1.412(4) . ?
O1 C57 1.434(4) . ?
N1 C1 1.450(4) . ?
N1 C6 1.451(4) . ?
N1 C9 1.456(4) . ?
N2 C3 1.343(4) . ?
N2 N3 1.358(3) . ?
N2 C1 1.454(4) . ?
N3 C2 1.333(4) . ?
N4 C7 1.335(4) . ?
N4 N5 1.358(4) . ?
N4 C6 1.461(4) . ?
N5 C5 1.329(4) . ?
N6 C10 1.343(4) . ?
N6 N7 1.355(4) . ?
N6 C9 1.456(4) . ?
N7 C12 1.336(4) . ?
N8 C13 1.151(4) . ?
N9 C15 1.144(4) . ?
N10 C18 1.154(4) . ?
N11 C17 1.149(4) . ?
N12 C19 1.153(4) . ?
N13 C21 1.150(4) . ?
N14 C24 1.155(4) . ?
N15 C23 1.147(4) . ?
N16 C25 1.132(4) . ?
N17 C31 1.453(4) . ?
N17 C35 1.454(4) . ?
N17 C27 1.462(4) . ?
N18 C28 1.347(4) . ?
N18 N19 1.359(3) . ?
N18 C27 1.452(4) . ?
N19 C30 1.330(4) . ?
N20 C32 1.332(4) . ?
N20 N21 1.362(3) . ?
N20 C31 1.463(4) . ?
N21 C34 1.337(4) . ?
N22 C36 1.346(4) . ?
N22 N23 1.352(3) . ?
N22 C35 1.460(4) . ?
N23 C38 1.336(4) . ?
N24 C39 1.161(4) . ?
N25 C41 1.153(4) . ?
N26 C44 1.157(4) . ?
N27 C42 1.151(4) . ?
N28 C45 1.156(4) . ?
N29 C47 1.152(4) . ?
N30 C50 1.147(4) . ?
N31 C48 1.156(4) . ?
N32 C51 1.137(4) . ?
N33 C54 1.138(5) . ?
C1 H1A 0.9900 . ?
C1 H1B 0.9900 . ?
C2 C4 1.395(4) . ?
C2 H2A 0.9500 . ?
C3 C4 1.369(5) . ?
C3 H3A 0.9500 . ?
C4 H4A 0.9500 . ?
C5 C8 1.392(5) . ?
C5 H5A 0.9500 . ?
C6 H6A 0.9900 . ?
C6 H6B 0.9900 . ?
C7 C8 1.370(5) . ?
C7 H7A 0.9500 . ?
C8 H8A 0.9500 . ?
C9 H9A 0.9900 . ?
C9 H9B 0.9900 . ?
C10 C11 1.371(5) . ?
C10 H10A 0.9500 . ?
C11 C12 1.397(5) . ?
C11 H11A 0.9500 . ?
C12 H12A 0.9500 . ?
C13 C14 1.404(5) . ?
C14 C15 1.420(5) . ?
C14 C16 1.425(4) . ?
C16 C18 1.415(5) . ?
C16 C17 1.420(5) . ?
C19 C20 1.406(5) . ?
C20 C22 1.421(4) . ?
C20 C21 1.426(5) . ?
C22 C24 1.410(5) . ?
C22 C23 1.429(5) . ?
C25 C26 1.462(5) . ?
C26 H26A 0.9800 . ?
C26 H26B 0.9800 . ?
C26 H26C 0.9800 . ?
C27 H27A 0.9900 . ?
C27 H27B 0.9900 . ?
C28 C29 1.382(4) . ?
C28 H28A 0.9500 . ?
C29 C30 1.390(5) . ?
C29 H29A 0.9500 . ?
C30 H30A 0.9500 . ?
C31 H31A 0.9900 . ?
C31 H31B 0.9900 . ?
C32 C33 1.359(5) . ?
C32 H32A 0.9500 . ?
C33 C34 1.392(4) . ?
C33 H33A 0.9500 . ?
C34 H34A 0.9500 . ?
C35 H35A 0.9900 . ?
C35 H35B 0.9900 . ?
C36 C37 1.366(4) . ?
C36 H36A 0.9500 . ?
C37 C38 1.380(5) . ?
C37 H37A 0.9500 . ?
C38 H38A 0.9500 . ?
C39 C40 1.409(5) . ?
C40 C41 1.419(5) . ?
C40 C43 1.419(4) . ?
C42 C43 1.416(5) . ?
C43 C44 1.418(5) . ?
C45 C46 1.412(5) . ?
C46 C47 1.419(5) . ?
C46 C49 1.428(4) . ?
C48 C49 1.418(5) . ?
C49 C50 1.412(5) . ?
C51 C52 1.450(5) . ?
C52 H52A 0.9800 . ?
C52 H52B 0.9800 . ?
C52 H52C 0.9800 . ?
C53 C54 1.445(5) . ?
C53 H53A 0.9800 . ?
C53 H53B 0.9800 . ?
C53 H53C 0.9800 . ?
C55 C56 1.502(5) . ?
C55 H55A 0.9900 . ?
C55 H55B 0.9900 . ?
C56 H56A 0.9800 . ?
C56 H56B 0.9800 . ?
C56 H56C 0.9800 . ?
C57 C58 1.501(5) . ?
C57 H57A 0.9900 . ?
C57 H57B 0.9900 . ?
C58 H58A 0.9800 . ?
C58 H58B 0.9800 . ?
C58 H58C 0.9800 . ?
